data_7247460
loop_
_publ_author_name
'Smernik, Josephine F.'
'Gimeno-Fonquernie, Pol'
'Albalad, Jorge'
'Jones, Tyla S.'
'Young, Rosemary J.'
'Champness, Neil R.'
'Doonan, Christian J.'
'Evans, Jack D.'
'Sumby, Christopher J.'

_publ_section_title
;
 Understanding the structural landscape of Mn-based MOFs formed with
 hinged pyrazole carboxylate linkers
;
_journal_issue 47
_journal_name_full CrystEngComm
_journal_page_first 6539
_journal_page_last 6548
_journal_paper_doi 10.1039/D3CE00881A
_journal_volume 25
_journal_year 2023
_chemical_formula_moiety 'C21 H23 Mn2 N9 O11'
_chemical_formula_sum 'C21 H23 Mn2 N9 O11'
_chemical_formula_weight 687.36
_space_group_crystal_system monoclinic
_space_group_IT_number 8
_space_group_name_Hall 'C -2y'
_space_group_name_H-M_alt 'C 1 m 1'
_atom_sites_solution_hydrogens mixed
_atom_sites_solution_primary dual
_audit_creation_date 2022-02-04
_audit_creation_method
;
Olex2 1.3
(compiled 2020.11.12 svn.r5f609507 for OlexSys, GUI svn.r6408)
;
_audit_update_record
;
2022-11-23 deposited with the CCDC.	2023-09-27 downloaded from the CCDC.
;
_cell_angle_alpha 90
_cell_angle_beta 107.377(15)
_cell_angle_gamma 90
_cell_formula_units_Z 2
_cell_length_a 12.318(3)
_cell_length_b 12.9645(13)
_cell_length_c 9.0482(12)
_cell_measurement_reflns_used 16561
_cell_measurement_temperature 293(2)
_cell_measurement_theta_max 28.1620
_cell_measurement_theta_min 3.8850
_cell_volume 1379.0(4)
_computing_cell_refinement 'CrysAlisPro 1.171.38.46 (Rigaku OD, 2015)'
_computing_data_collection 'CrysAlisPro 1.171.38.46 (Rigaku OD, 2015)'
_computing_data_reduction 'CrysAlisPro 1.171.38.46 (Rigaku OD, 2015)'
_computing_molecular_graphics 'Olex2 1.3 (Dolomanov et al., 2009)'
_computing_publication_material 'Olex2 1.3 (Dolomanov et al., 2009)'
_computing_structure_refinement 'SHELXL 2018/3 (Sheldrick, 2015)'
_computing_structure_solution 'SHELXT 2018/2 (Sheldrick, 2018)'
_diffrn_ambient_temperature 293(2)
_diffrn_detector 'CCD plate'
_diffrn_detector_area_resol_mean 16.1695
_diffrn_detector_type Eos
_diffrn_measured_fraction_theta_full 0.997
_diffrn_measured_fraction_theta_max 0.931
_diffrn_measurement_details
;
List of Runs (angles in degrees, time in seconds):

  # Type    Start    End  Width  t~exp~   \w     \q     \k     \f   Frames
#--------------------------------------------------------------------------
  1  \w    -11.00  89.00   1.00   10.00    --   19.03  77.00  30.00  100
  2  \w    -53.00  45.00   1.00   10.00    --   19.03 -37.00 -90.00   98
  3  \w    -12.00  69.00   1.00   10.00    --   19.03-114.00-107.00   81
  4  \w    -92.00   6.00   1.00   10.00    --  -19.65 -37.00 120.00   98
  5  \w    -50.00  50.00   1.00   10.00    --  -19.65  77.00 120.00  100
  6  \w    -70.00  12.00   1.00   10.00    --  -19.65 114.00 -15.00   82
  7  \w    -88.00   2.00   1.00   10.00    --  -19.65 -57.00 -30.00   90
  8  \w    -88.00   2.00   1.00   10.00    --  -19.65 -57.00  60.00   90
  9  \w    -25.00  22.00   1.00   10.00    --  -19.65 -99.00 -90.00   47
 10  \w    -92.00   6.00   1.00   10.00    --  -19.65 -37.00-150.00   98
 11  \w     35.00  95.00   1.00   10.00    --   19.03 178.00 150.00   60
 12  \w    -25.00  61.00   1.00   10.00    --   19.03 -99.00 -60.00   86
 13  \w    -25.00  61.00   1.00   10.00    --   19.03 -99.00-150.00   86
 14  \w    -54.00  92.00   1.00   10.00    --   19.03   0.00-180.00  146
 15  \w    -54.00  92.00   1.00   10.00    --   19.03   0.00-150.00  146
 16  \w    -54.00  92.00   1.00   10.00    --   19.03   0.00-120.00  146
 17  \w    -54.00  92.00   1.00   10.00    --   19.03   0.00 -90.00  146
 18  \w    -25.00  22.00   1.00   10.00    --  -19.65 -99.00-180.00   47
 19  \w    -54.00  92.00   1.00   10.00    --   19.03   0.00 -30.00  146
 20  \w    -54.00  92.00   1.00   10.00    --   19.03   0.00   0.00  146
 21  \w    -54.00  92.00   1.00   10.00    --   19.03   0.00  30.00  146
 22  \w    -54.00  92.00   1.00   10.00    --   19.03   0.00  60.00  146
 23  \w    -54.00  92.00   1.00   10.00    --   19.03   0.00  90.00  146
 24  \w    -54.00  92.00   1.00   10.00    --   19.03   0.00 120.00  146
 25  \w    -54.00  92.00   1.00   10.00    --   19.03   0.00 150.00  146
 26  \w    -54.00  92.00   1.00   10.00    --   19.03   0.00 -60.00  146
 27  \w    -93.00  53.00   1.00   10.00    --  -19.65   0.00-150.00  146
 28  \w    -93.00  53.00   1.00   10.00    --  -19.65   0.00-120.00  146
 29  \w    -93.00  53.00   1.00   10.00    --  -19.65   0.00 -90.00  146
 30  \w    -93.00  53.00   1.00   10.00    --  -19.65   0.00-180.00  146
;
_diffrn_measurement_device 'four-circle diffractometer'
_diffrn_measurement_device_type 'Xcalibur, Eos'
_diffrn_measurement_method '\w scans'
_diffrn_orient_matrix_type 'CrysAlisPro convention (1999,Acta A55,543-557)'
_diffrn_orient_matrix_UB_11 -0.0535116000
_diffrn_orient_matrix_UB_12 0.0258932000
_diffrn_orient_matrix_UB_13 -0.0500104000
_diffrn_orient_matrix_UB_21 -0.0170605000
_diffrn_orient_matrix_UB_22 -0.0472312000
_diffrn_orient_matrix_UB_23 -0.0297642000
_diffrn_orient_matrix_UB_31 -0.0654155000
_diffrn_orient_matrix_UB_32 -0.0095899000
_diffrn_orient_matrix_UB_33 0.0157490000
_diffrn_radiation_monochromator graphite
_diffrn_radiation_probe x-ray
_diffrn_radiation_type 'Mo K\a'
_diffrn_radiation_wavelength 0.71073
_diffrn_reflns_av_R_equivalents 0.0784
_diffrn_reflns_av_unetI/netI 0.0332
_diffrn_reflns_Laue_measured_fraction_full 0.997
_diffrn_reflns_Laue_measured_fraction_max 0.931
_diffrn_reflns_limit_h_max 16
_diffrn_reflns_limit_h_min -16
_diffrn_reflns_limit_k_max 17
_diffrn_reflns_limit_k_min -17
_diffrn_reflns_limit_l_max 11
_diffrn_reflns_limit_l_min -12
_diffrn_reflns_number 49626
_diffrn_reflns_point_group_measured_fraction_full 0.997
_diffrn_reflns_point_group_measured_fraction_max 0.904
_diffrn_reflns_theta_full 25.242
_diffrn_reflns_theta_max 29.497
_diffrn_reflns_theta_min 3.466
_diffrn_source 'fine-focus sealed X-ray tube'
_diffrn_source_type 'Enhance (Mo) X-ray Source'
_exptl_absorpt_coefficient_mu 0.991
_exptl_absorpt_correction_T_max 1.00000
_exptl_absorpt_correction_T_min 0.73292
_exptl_absorpt_correction_type multi-scan
_exptl_absorpt_process_details
;
CrysAlisPro 1.171.38.46 (Rigaku Oxford Diffraction, 2015)
Empirical absorption correction using spherical harmonics,
 implemented in SCALE3 ABSPACK scaling algorithm.
;
_exptl_crystal_colour 'clear colourless'
_exptl_crystal_colour_lustre clear
_exptl_crystal_colour_primary colourless
_exptl_crystal_density_diffrn 1.655
_exptl_crystal_description trapezoid
_exptl_crystal_F_000 700
_exptl_crystal_size_max 0.5
_exptl_crystal_size_mid 0.22
_exptl_crystal_size_min 0.12
_refine_diff_density_max 2.310
_refine_diff_density_min -0.441
_refine_diff_density_rms 0.108
_refine_ls_abs_structure_details
;
 Refined as an inversion twin.
;
_refine_ls_abs_structure_Flack 0.31(5)
_refine_ls_extinction_method none
_refine_ls_goodness_of_fit_ref 1.084
_refine_ls_hydrogen_treatment mixed
_refine_ls_matrix_type full
_refine_ls_number_parameters 244
_refine_ls_number_reflns 3616
_refine_ls_number_restraints 51
_refine_ls_restrained_S_all 1.078
_refine_ls_R_factor_all 0.0672
_refine_ls_R_factor_gt 0.0618
_refine_ls_shift/su_max 0.000
_refine_ls_shift/su_mean 0.000
_refine_ls_structure_factor_coef Fsqd
_refine_ls_weighting_details 'w=1/[\s^2^(Fo^2^)+(0.0979P)^2^+3.9479P] where P=(Fo^2^+2Fc^2^)/3'
_refine_ls_weighting_scheme calc
_refine_ls_wR_factor_gt 0.1626
_refine_ls_wR_factor_ref 0.1673
_reflns_Friedel_coverage 0.938
_reflns_Friedel_fraction_full 0.998
_reflns_Friedel_fraction_max 0.876
_reflns_number_gt 3319
_reflns_number_total 3616
_reflns_threshold_expression 'I > 2\s(I)'
_cod_data_source_file d3ce00881a2.cif
_cod_data_source_block jsx04r_pl
_cod_depositor_comments 'Adding full bibliography for 7247455--7247462.cif.'
_cod_database_code 7247460
_shelx_shelxl_version_number 2018/3
_chemical_oxdiff_formula MnC9N4H4O4
_chemical_oxdiff_usercomment 'Mn L4 4DMF 1H2O'
_shelx_space_group_comment
;
The symmetry employed for this shelxl refinement is uniquely defined
by the following loop, which should always be used as a source of
symmetry information in preference to the above space-group names.
They are only intended as comments.
;
_shelx_estimated_absorpt_t_max 0.890
_shelx_estimated_absorpt_t_min 0.637
_reflns_odcompleteness_completeness 99.73
_reflns_odcompleteness_iscentric 1
_reflns_odcompleteness_theta 26.32
_olex2_refinement_description
;
1. Twinned data refinement
 Scales: 0.69(5)
 0.31(5)
2. Fixed Uiso
 At 1.2 times of:
  All C(H,H) groups, H2 of C2, H13 of C13, H15 of C15, H46 of C46, H33A of
  C33A, H33B of C33B
 At 1.5 times of:
  All C(H,H,H) groups, H41 of C36, All O(H,H) groups
3. Restrained distances
 O41-H41
 1.08 with sigma of 0.02
4. Uiso/Uaniso restraints and constraints
O45 \\sim C46 \\sim N47 \\sim C48 \\sim C49: within 2A with sigma of 0.04 and
sigma for terminal atoms of 0.08 within 2A
5. Rigid body (RIGU) restrains
 O45, C46, N47, C48, C49
 with sigma for 1-2 distances of 0.004 and sigma for 1-3 distances of 0.004
6. Others
 Fixed Sof: H42A(0.5) H42B(0.5) N32A(0.5) N32B(0.5) C48(0.5) H48A(0.5)
 H48B(0.5) H48C(0.5) C46(0.5) H46(0.5) C49(0.5) H49A(0.5) H49B(0.5) H49C(0.5)
 C33A(0.5) H33A(0.5) C33B(0.5) H33B(0.5)
7.a Riding coordinates:
 O42(H42A,H42B), C1(H1A,H1B), C21(H21A,H21B), C33B(H33B)
7.b Aromatic/amide H refined with riding coordinates:
 C2(H2), C46(H46), C13(H13), C15(H15), C33A(H33A)
7.c Idealised Me refined as rotating group:
 C48(H48A,H48B,H48C), C49(H49A,H49B,H49C)
;
_olex2_submission_special_instructions 'No special instructions were received'
_oxdiff_exptl_absorpt_empirical_details
;
Empirical correction (ABSPACK) includes:
- Absorption correction using spherical harmonics
- Frame scaling
;
_oxdiff_exptl_absorpt_empirical_full_max 1.275
_oxdiff_exptl_absorpt_empirical_full_min 0.895

loop_
_space_group_symop_operation_xyz
'x, y, z'
'x, -y, z'
'x+1/2, y+1/2, z'
'x+1/2, -y+1/2, z'

loop_
_atom_site_label
_atom_site_type_symbol
_atom_site_fract_x
_atom_site_fract_y
_atom_site_fract_z
_atom_site_U_iso_or_equiv
_atom_site_adp_type
_atom_site_occupancy
_atom_site_site_symmetry_order
_atom_site_calc_flag
_atom_site_refinement_flags_posn
_atom_site_refinement_flags_adp
_atom_site_refinement_flags_occupancy
_atom_site_disorder_assembly
_atom_site_disorder_group
Mn1 Mn 0.35099(9) 0.500000 0.14504(11) 0.0245(3) Uani 1 2 d S T P . .
Mn2 Mn 0.46439(11) 0.500000 -0.18537(14) 0.0301(4) Uani 1 2 d S T P . .
O17 O 0.5427(6) 0.6178(6) -0.0264(9) 0.061(2) Uani 1 1 d . . . . .
O18 O 0.4498(5) 0.6356(5) 0.1500(7) 0.0422(12) Uani 1 1 d . . . . .
O37 O 0.2408(7) 0.3312(6) -0.2818(9) 0.065(2) Uani 1 1 d . . . . .
O38 O 0.3847(6) 0.3873(6) -0.3578(8) 0.0581(17) Uani 1 1 d . . . . .
O41 O 0.2968(6) 0.500000 -0.1119(8) 0.0325(14) Uani 1 2 d DS T P . .
O42 O 0.4325(7) 0.500000 0.4017(8) 0.0409(17) Uani 1 2 d S T P . .
H42A H 0.438236 0.569400 0.460147 0.061 Uiso 0.5 1 d R U P . .
H42B H 0.391856 0.460900 0.469817 0.061 Uiso 0.5 1 d R U P . .
O45 O 0.6131(7) 0.500000 -0.2668(10) 0.054(2) Uani 1 2 d S TU P . .
N47 N 0.7976(13) 0.500000 -0.1295(18) 0.079(4) Uani 1 2 d S TU P . .
N11 N 0.6396(4) 0.9081(4) 0.2527(7) 0.0296(11) Uani 1 1 d . . . . .
N12 N 0.7133(5) 0.8871(5) 0.1693(7) 0.0355(13) Uani 1 1 d . . . . .
N31 N 0.2559(6) 0.0918(6) -0.5984(9) 0.0447(15) Uani 1 1 d . . . . .
N32A N 0.3334(17) 0.1358(15) -0.655(2) 0.048(4) Uani 0.5 1 d . . P A 1
N32B N 0.379(2) 0.107(2) -0.576(3) 0.079(8) Uani 0.5 1 d . . P A 2
C1 C 0.6513(8) 1.000000 0.3451(12) 0.0308(18) Uani 1 2 d S T P . .
H1A H 0.593866 1.000000 0.398646 0.037 Uiso 1 2 d R U P . .
H1B H 0.725416 1.000000 0.422416 0.037 Uiso 1 2 d R U P . .
C2 C 0.2246(7) 0.1559(6) -0.5018(9) 0.0400(15) Uani 1 1 d . . . . .
H2 H 0.160191 0.148863 -0.469168 0.048 Uiso 1 1 calc R U . . .
C48 C 0.812(3) 0.602(3) -0.100(4) 0.089(7) Uani 0.5 1 d . U P . .
H48A H 0.749303 0.639091 -0.168040 0.133 Uiso 0.5 1 calc R U P . .
H48B H 0.881624 0.624143 -0.116208 0.133 Uiso 0.5 1 calc R U P . .
H48C H 0.814463 0.614840 0.005571 0.133 Uiso 0.5 1 calc R U P . .
C46 C 0.7004(17) 0.4488(19) -0.202(2) 0.058(4) Uani 0.5 1 d . U P . .
H46 H 0.698540 0.377132 -0.203106 0.069 Uiso 0.5 1 calc R U P . .
C49 C 0.896(3) 0.435(3) -0.068(6) 0.16(2) Uani 0.5 1 d . U P . .
H49A H 0.875557 0.364535 -0.094016 0.243 Uiso 0.5 1 calc R U P . .
H49B H 0.923100 0.442618 0.042300 0.243 Uiso 0.5 1 calc R U P . .
H49C H 0.954707 0.455286 -0.112188 0.243 Uiso 0.5 1 calc R U P . .
C13 C 0.6782(6) 0.8002(6) 0.0998(9) 0.0353(14) Uani 1 1 d . . . . .
H13 H 0.712378 0.767516 0.033611 0.042 Uiso 1 1 calc R U . . .
C14 C 0.5835(5) 0.7614(5) 0.1358(8) 0.0291(13) Uani 1 1 d . . . . .
C15 C 0.5612(5) 0.8330(5) 0.2348(8) 0.0300(13) Uani 1 1 d . . . . .
H15 H 0.503056 0.830198 0.280666 0.036 Uiso 1 1 calc R U . . .
C16 C 0.5195(5) 0.6640(5) 0.0802(8) 0.0312(13) Uani 1 1 d . . . . .
C21 C 0.2032(10) 0.000000 -0.6725(13) 0.044(2) Uani 1 2 d S T P A .
H21A H 0.204522 0.000000 -0.779132 0.053 Uiso 1 2 d R U P . .
H21B H 0.124292 0.000000 -0.673332 0.053 Uiso 1 2 d R U P . .
C33A C 0.3566(18) 0.2207(17) -0.575(3) 0.046(4) Uani 0.5 1 d . . P A 1
H33A H 0.405884 0.270289 -0.592379 0.055 Uiso 0.5 1 calc R U P A 1
C33B C 0.402(2) 0.1920(19) -0.496(4) 0.062(6) Uani 0.5 1 d . . P A 2
H33B H 0.473915 0.222359 -0.465585 0.075 Uiso 0.5 1 d R U P A 2
C34 C 0.3018(8) 0.2319(7) -0.4603(11) 0.050(2) Uani 1 1 d . . . . .
C36 C 0.3080(8) 0.3231(7) -0.3572(10) 0.0476(18) Uani 1 1 d . . . . .
H41 H 0.270(10) 0.565(6) -0.187(11) 0.071 Uiso 1 1 d D U . . .

loop_
_atom_site_aniso_label
_atom_site_aniso_U_11
_atom_site_aniso_U_22
_atom_site_aniso_U_33
_atom_site_aniso_U_23
_atom_site_aniso_U_13
_atom_site_aniso_U_12
Mn1 0.0183(6) 0.0330(7) 0.0255(7) 0.000 0.0115(5) 0.000
Mn2 0.0306(7) 0.0374(8) 0.0240(7) 0.000 0.0108(5) 0.000
O17 0.060(4) 0.074(5) 0.066(4) -0.037(4) 0.043(3) -0.034(3)
O18 0.038(3) 0.048(3) 0.048(3) -0.005(2) 0.025(2) -0.012(2)
O37 0.079(5) 0.061(4) 0.071(5) -0.020(3) 0.047(4) -0.018(4)
O38 0.075(4) 0.060(4) 0.048(3) -0.016(3) 0.032(3) -0.021(3)
O41 0.030(3) 0.040(4) 0.030(3) 0.000 0.011(3) 0.000
O42 0.040(4) 0.062(5) 0.021(3) 0.000 0.010(3) 0.000
O45 0.036(4) 0.094(7) 0.039(4) 0.000 0.021(3) 0.000
N47 0.059(7) 0.102(9) 0.061(8) 0.000 -0.004(6) 0.000
N11 0.022(2) 0.039(3) 0.033(3) 0.001(2) 0.017(2) 0.001(2)
N12 0.027(3) 0.049(3) 0.041(3) -0.009(3) 0.026(2) -0.008(2)
N31 0.055(4) 0.042(4) 0.047(4) 0.000(3) 0.031(3) -0.006(3)
N32A 0.047(10) 0.055(9) 0.057(11) -0.014(8) 0.038(8) -0.015(8)
N32B 0.057(14) 0.12(2) 0.081(17) -0.046(15) 0.047(12) -0.031(13)
C1 0.028(4) 0.039(5) 0.030(5) 0.000 0.016(3) 0.000
C2 0.042(4) 0.046(4) 0.034(4) -0.003(3) 0.014(3) 0.001(3)
C48 0.095(19) 0.095(12) 0.065(14) -0.008(12) 0.007(14) 0.006(12)
C46 0.054(7) 0.083(11) 0.037(8) 0.008(7) 0.017(6) 0.009(6)
C49 0.095(19) 0.12(2) 0.19(4) -0.04(3) -0.08(3) 0.032(17)
C13 0.034(3) 0.039(4) 0.042(4) -0.005(3) 0.025(3) -0.005(3)
C14 0.026(3) 0.032(3) 0.031(3) -0.001(2) 0.012(2) -0.005(2)
C15 0.028(3) 0.031(3) 0.037(4) 0.002(2) 0.019(3) -0.002(2)
C16 0.026(3) 0.036(3) 0.033(3) -0.002(3) 0.011(2) -0.007(2)
C21 0.045(6) 0.054(7) 0.028(5) 0.000 0.006(4) 0.000
C33A 0.049(11) 0.053(10) 0.047(11) 0.002(8) 0.030(9) -0.002(8)
C33B 0.060(13) 0.066(14) 0.080(19) -0.032(13) 0.049(13) -0.027(12)
C34 0.066(5) 0.046(4) 0.051(5) -0.012(4) 0.037(4) -0.014(4)
C36 0.064(5) 0.043(4) 0.040(4) -0.001(3) 0.022(4) -0.006(4)

loop_
_atom_type_symbol
_atom_type_description
_atom_type_scat_dispersion_real
_atom_type_scat_dispersion_imag
_atom_type_scat_source
C C 0.0033 0.0016 'International Tables Vol C Tables 4.2.6.8 and 6.1.1.4'
H H 0.0000 0.0000 'International Tables Vol C Tables 4.2.6.8 and 6.1.1.4'
Mn Mn 0.3368 0.7283 'International Tables Vol C Tables 4.2.6.8 and 6.1.1.4'
N N 0.0061 0.0033 'International Tables Vol C Tables 4.2.6.8 and 6.1.1.4'
O O 0.0106 0.0060 'International Tables Vol C Tables 4.2.6.8 and 6.1.1.4'

loop_
_geom_angle_atom_site_label_1
_geom_angle_atom_site_label_2
_geom_angle_atom_site_label_3
_geom_angle
_geom_angle_site_symmetry_1
_geom_angle_site_symmetry_3
_geom_angle_publ_flag
O18 Mn1 O18 111.1(3) . 2_565 ?
O18 Mn1 O41 90.7(2) . . ?
O18 Mn1 O41 90.7(2) 2_565 . ?
O18 Mn1 O42 84.4(2) . . ?
O18 Mn1 O42 84.4(2) 2_565 . ?
O18 Mn1 N12 162.9(2) . 3_445 ?
O18 Mn1 N12 84.6(2) . 4_465 ?
O18 Mn1 N12 84.6(2) 2_565 3_445 ?
O18 Mn1 N12 162.9(2) 2_565 4_465 ?
O41 Mn1 O42 171.3(3) . . ?
O41 Mn1 N12 95.8(2) . 4_465 ?
O41 Mn1 N12 95.8(2) . 3_445 ?
O42 Mn1 N12 90.9(2) . 3_445 ?
O42 Mn1 N12 90.9(2) . 4_465 ?
N12 Mn1 N12 79.0(3) 3_445 4_465 ?
O17 Mn2 O17 92.1(5) . 2_565 ?
O17 Mn2 O38 176.5(3) . . ?
O17 Mn2 O38 91.1(3) 2_565 . ?
O17 Mn2 O38 91.1(3) . 2_565 ?
O17 Mn2 O38 176.5(3) 2_565 2_565 ?
O17 Mn2 O41 93.9(2) 2_565 . ?
O17 Mn2 O41 93.9(2) . . ?
O17 Mn2 O45 88.4(2) 2_565 . ?
O17 Mn2 O45 88.4(2) . . ?
O38 Mn2 O38 85.7(4) . 2_565 ?
O38 Mn2 O41 87.5(2) . . ?
O38 Mn2 O41 87.5(2) 2_565 . ?
O38 Mn2 O45 90.1(3) . . ?
O38 Mn2 O45 90.1(3) 2_565 . ?
O45 Mn2 O41 176.7(3) . . ?
C16 O17 Mn2 135.4(5) . . ?
C16 O18 Mn1 134.4(5) . . ?
C36 O38 Mn2 128.8(6) . . ?
Mn1 O41 Mn2 106.4(3) . . ?
Mn1 O41 H41 127(7) . . ?
Mn2 O41 H41 87(6) . . ?
Mn1 O42 H42A 118.1 . . ?
Mn1 O42 H42B 118.1 . . ?
H42A O42 H42B 95.3 . . ?
C46 O45 Mn2 122.3(10) 2_565 . ?
C46 O45 Mn2 122.3(10) . . ?
C46 O45 C46 64(2) 2_565 . ?
C48 N47 C48 157(3) . 2_565 ?
C48 N47 C46 128(2) . . ?
C48 N47 C46 70.1(17) . 2_565 ?
C48 N47 C46 128(2) 2_565 2_565 ?
C48 N47 C46 70.1(17) 2_565 . ?
C48 N47 C49 117(2) 2_565 2_565 ?
C48 N47 C49 117(2) . . ?
C48 N47 C49 46(2) . 2_565 ?
C48 N47 C49 46(2) 2_565 . ?
C46 N47 C46 59(2) . 2_565 ?
C46 N47 C49 114.9(18) 2_565 2_565 ?
C46 N47 C49 172(2) 2_565 . ?
C46 N47 C49 172(2) . 2_565 ?
C46 N47 C49 114.9(18) . . ?
C49 N47 C49 71(3) 2_565 . ?
N12 N11 C1 121.2(6) . . ?
C15 N11 N12 111.0(6) . . ?
C15 N11 C1 127.8(6) . . ?
N11 N12 Mn1 123.7(4) . 3 ?
C13 N12 Mn1 130.8(4) . 3 ?
C13 N12 N11 105.1(5) . . ?
N32A N31 C2 111.1(10) . . ?
N32A N31 C21 117.0(11) . . ?
C2 N31 N32B 108.0(11) . . ?
C2 N31 C21 130.1(8) . . ?
C21 N31 N32B 118.6(12) . . ?
C33A N32A N31 102.3(14) . . ?
C33B N32B N31 104(2) . . ?
N11 C1 N11 111.9(8) 2_575 . ?
N11 C1 H1A 109.2 . . ?
N11 C1 H1A 109.2 2_575 . ?
N11 C1 H1B 109.2 . . ?
N11 C1 H1B 109.2 2_575 . ?
H1A C1 H1B 108.0 . . ?
N31 C2 H2 125.7 . . ?
C34 C2 N31 108.6(7) . . ?
C34 C2 H2 125.7 . . ?
N47 C48 H48A 109.5 . . ?
N47 C48 H48B 109.5 . . ?
N47 C48 H48C 109.5 . . ?
N47 C48 H49A 124(10) . 2_565 ?
H48A C48 H48B 109.5 . . ?
H48A C48 H48C 109.5 . . ?
H48A C48 H49A 108.5 . 2_565 ?
H48B C48 H48C 109.5 . . ?
H48B C48 H49A 16.6 . 2_565 ?
H48C C48 H49A 95.0 . 2_565 ?
O45 C46 N47 118.7(19) . . ?
O45 C46 H46 120.7 . . ?
N47 C46 H46 120.7 . . ?
N47 C49 H48B 107(4) . 2_565 ?
N47 C49 H49A 109.5 . . ?
N47 C49 H49B 109.5 . . ?
N47 C49 H49C 109.5 . . ?
H49A C49 H48B 16.5 . 2_565 ?
H49A C49 H49B 109.5 . . ?
H49A C49 H49C 109.5 . . ?
H49B C49 H48B 124.1 . 2_565 ?
H49B C49 H49C 109.5 . . ?
H49C C49 H48B 95.7 . 2_565 ?
N12 C13 H13 123.9 . . ?
N12 C13 C14 112.3(6) . . ?
C14 C13 H13 123.9 . . ?
C13 C14 C16 128.3(6) . . ?
C15 C14 C13 104.6(6) . . ?
C15 C14 C16 127.1(6) . . ?
N11 C15 C14 107.0(5) . . ?
N11 C15 H15 126.5 . . ?
C14 C15 H15 126.5 . . ?
O17 C16 O18 126.7(7) . . ?
O17 C16 C14 116.7(6) . . ?
O18 C16 C14 116.6(6) . . ?
N31 C21 N31 113.4(9) 2 . ?
N31 C21 H21A 109.1 2 . ?
N31 C21 H21A 109.1 . . ?
N31 C21 H21B 108.6 . . ?
N31 C21 H21B 108.6 2 . ?
H21A C21 H21B 107.8 . . ?
N32A C33A H33A 122.5 . . ?
N32A C33A C34 115.1(16) . . ?
C34 C33A H33A 122.5 . . ?
N32B C33B H33B 124.0 . . ?
N32B C33B C34 111(2) . . ?
C34 C33B H33B 124.9 . . ?
C2 C34 C33A 100.0(11) . . ?
C2 C34 C33B 104.7(10) . . ?
C2 C34 C36 131.0(8) . . ?
C33A C34 C36 126.6(12) . . ?
C33B C34 C36 122.0(12) . . ?
O37 C36 O38 125.3(8) . . ?
O37 C36 C34 119.9(8) . . ?
O38 C36 C34 114.8(8) . . ?

loop_
_geom_bond_atom_site_label_1
_geom_bond_atom_site_label_2
_geom_bond_distance
_geom_bond_site_symmetry_2
_geom_bond_publ_flag
Mn1 O18 2.131(5) . ?
Mn1 O18 2.131(5) 2_565 ?
Mn1 O41 2.219(7) . ?
Mn1 O42 2.238(7) . ?
Mn1 N12 2.300(6) 3_445 ?
Mn1 N12 2.300(6) 4_465 ?
Mn2 O17 2.122(6) . ?
Mn2 O17 2.122(6) 2_565 ?
Mn2 O38 2.149(7) . ?
Mn2 O38 2.149(7) 2_565 ?
Mn2 O41 2.350(7) . ?
Mn2 O45 2.169(8) . ?
O17 C16 1.239(9) . ?
O18 C16 1.262(8) . ?
O37 C36 1.224(12) . ?
O38 C36 1.260(11) . ?
O41 H41 1.07(3) . ?
O42 H42A 1.0352 . ?
O42 H42B 1.0353 . ?
O45 C46 1.25(2) 2_565 ?
O45 C46 1.25(2) . ?
N47 C48 1.35(3) . ?
N47 C48 1.35(3) 2_565 ?
N47 C46 1.35(2) . ?
N47 C46 1.35(2) 2_565 ?
N47 C49 1.44(3) 2_565 ?
N47 C49 1.44(3) . ?
N11 N12 1.370(7) . ?
N11 C1 1.437(8) . ?
N11 C15 1.347(8) . ?
N12 C13 1.300(10) . ?
N31 N32A 1.337(18) . ?
N31 N32B 1.48(2) . ?
N31 C2 1.344(10) . ?
N31 C21 1.423(9) . ?
N32A C33A 1.30(3) . ?
N32B C33B 1.30(3) . ?
C1 H1A 0.9702 . ?
C1 H1B 0.9701 . ?
C2 H2 0.9300 . ?
C2 C34 1.342(12) . ?
C48 H48A 0.9600 . ?
C48 H48B 0.9600 . ?
C48 H48C 0.9600 . ?
C48 H49A 0.89(17) 2_565 ?
C46 H46 0.9300 . ?
C49 H49A 0.9600 . ?
C49 H49B 0.9600 . ?
C49 H49C 0.9600 . ?
C13 H13 0.9300 . ?
C13 C14 1.395(9) . ?
C14 C15 1.373(10) . ?
C14 C16 1.494(9) . ?
C15 H15 0.9300 . ?
C21 H21A 0.9702 . ?
C21 H21B 0.9699 . ?
C33A H33A 0.9300 . ?
C33A C34 1.40(2) . ?
C33B H33B 0.9301 . ?
C33B C34 1.47(2) . ?
C34 C36 1.494(12) . ?

loop_
_geom_torsion_atom_site_label_1
_geom_torsion_atom_site_label_2
_geom_torsion_atom_site_label_3
_geom_torsion_atom_site_label_4
_geom_torsion
_geom_torsion_site_symmetry_1
_geom_torsion_site_symmetry_2
_geom_torsion_site_symmetry_3
_geom_torsion_site_symmetry_4
_geom_torsion_publ_flag
Mn1 O18 C16 O17 6.2(13) . . . . ?
Mn1 O18 C16 C14 -171.4(5) . . . . ?
Mn1 N12 C13 C14 -173.2(5) 3 . . . ?
Mn2 O17 C16 O18 18.2(15) . . . . ?
Mn2 O17 C16 C14 -164.2(7) . . . . ?
Mn2 O38 C36 O37 22.6(15) . . . . ?
Mn2 O38 C36 C34 -158.0(7) . . . . ?
Mn2 O45 C46 N47 -113.4(16) . . . . ?
N11 N12 C13 C14 -0.7(8) . . . . ?
N12 N11 C1 N11 61.3(10) . . . 2_575 ?
N12 N11 C15 C14 -0.6(8) . . . . ?
N12 C13 C14 C15 0.4(9) . . . . ?
N12 C13 C14 C16 -179.6(7) . . . . ?
N31 N32A C33A C34 4(2) . . . . ?
N31 N32B C33B C34 2(3) . . . . ?
N31 C2 C34 C33A 16.5(14) . . . . ?
N31 C2 C34 C33B -18.4(17) . . . . ?
N31 C2 C34 C36 179.4(10) . . . . ?
N32A N31 C2 C34 -16.4(14) . . . . ?
N32A N31 C21 N31 95.5(15) . . . 2 ?
N32A C33A C34 C2 -13(2) . . . . ?
N32A C33A C34 C36 -176.7(16) . . . . ?
N32B N31 C2 C34 20.5(16) . . . . ?
N32B N31 C21 N31 56.0(18) . . . 2 ?
N32B C33B C34 C2 10(3) . . . . ?
N32B C33B C34 C36 174(2) . . . . ?
C1 N11 N12 Mn1 -6.4(9) . . . 3 ?
C1 N11 N12 C13 -179.5(7) . . . . ?
C1 N11 C15 C14 179.8(7) . . . . ?
C2 N31 N32A C33A 8(2) . . . . ?
C2 N31 N32B C33B -14(3) . . . . ?
C2 N31 C21 N31 -101.1(12) . . . 2 ?
C2 C34 C36 O37 8.0(17) . . . . ?
C2 C34 C36 O38 -171.4(10) . . . . ?
C48 N47 C46 O45 9(3) . . . . ?
C48 N47 C46 O45 172(2) 2_565 . . . ?
C46 O45 C46 N47 0(2) 2_565 . . . ?
C46 N47 C46 O45 0(2) 2_565 . . . ?
C49 N47 C46 O45 -175(3) . . . . ?
C13 C14 C15 N11 0.1(8) . . . . ?
C13 C14 C16 O17 -10.4(11) . . . . ?
C13 C14 C16 O18 167.4(7) . . . . ?
C15 N11 N12 Mn1 174.0(5) . . . 3 ?
C15 N11 N12 C13 0.8(8) . . . . ?
C15 N11 C1 N11 -119.1(7) . . . 2_575 ?
C15 C14 C16 O17 169.6(8) . . . . ?
C15 C14 C16 O18 -12.6(11) . . . . ?
C16 C14 C15 N11 -179.9(6) . . . . ?
C21 N31 N32A C33A 174.1(14) . . . . ?
C21 N31 N32B C33B -175(2) . . . . ?
C21 N31 C2 C34 179.4(9) . . . . ?
C33A C34 C36 O37 166.9(15) . . . . ?
C33A C34 C36 O38 -12.5(19) . . . . ?
C33B C34 C36 O37 -151.6(18) . . . . ?
C33B C34 C36 O38 29(2) . . . . ?

loop_
_twin_individual_id
_twin_individual_mass_fraction_refined
1 0.69(5)
2 0.31(5)
